data_4062193
_journal_name_full Organometallics
_journal_year 2003
_chemical_formula_sum 'C23 H20 Co2 Fe O6 Si'
_chemical_formula_weight 594.19
_space_group_IT_number 14
_symmetry_cell_setting monoclinic
_symmetry_space_group_name_Hall '-P 2ybc'
_symmetry_space_group_name_H-M 'P 1 21/c 1'
_cell_angle_alpha 90.00
_cell_angle_beta 111.1340(10)
_cell_angle_gamma 90.00
_cell_formula_units_Z 4
_cell_length_a 14.3173(4)
_cell_length_b 11.5858(3)
_cell_length_c 15.4520(5)
_cell_measurement_temperature 150(2)
_cell_volume 2390.74(12)
_diffrn_ambient_temperature 150(2)
_exptl_crystal_density_diffrn 1.651
_cod_depositor_comments
;
The following automatic conversions were performed:
'_symmetry_cell_setting' value 'Monoclinic' changed to 'monoclinic'
according to '/home/saulius/struct/CIF-dictionaries/cif_core.dic'
dictionary named 'cif_core.dic' version 2.4.1 from 2010-06-29.

Automatic conversion script
Id: cif_fix_enum 1527 2010-12-29 10:47:43Z saulius 
;
_cod_original_sg_symbol_H-M 'P 21/c'
_cod_database_code 4062193

loop_
_symmetry_equiv_pos_as_xyz
'x, y, z'
'-x, y+1/2, -z+1/2'
'-x, -y, -z'
'x, -y-1/2, z-1/2'

loop_
_atom_site_label
_atom_site_type_symbol
_atom_site_fract_x
_atom_site_fract_y
_atom_site_fract_z
_atom_site_U_iso_or_equiv
_atom_site_adp_type
_atom_site_occupancy
_atom_site_symmetry_multiplicity
_atom_site_calc_flag
_atom_site_refinement_flags
_atom_site_disorder_assembly
_atom_site_disorder_group
Co1 Co 0.12425(4) -0.17439(4) -0.06537(4) 0.02688(17) Uani 1 1 d . . .
Co2 Co 0.23548(4) -0.15102(5) -0.15602(4) 0.02709(17) Uani 1 1 d . . .
Fe1 Fe 0.28487(4) 0.27237(5) 0.04306(4) 0.02607(17) Uani 1 1 d . . .
Si1 Si 0.18437(8) 0.11359(9) -0.08203(8) 0.0241(3) Uani 1 1 d . . .
O1 O 0.1159(3) -0.4289(3) -0.0691(3) 0.0631(11) Uani 1 1 d . . .
O2 O -0.0704(2) -0.0938(2) -0.2003(2) 0.0389(8) Uani 1 1 d . . .
O3 O 0.1058(3) -0.1323(3) 0.1143(2) 0.0526(9) Uani 1 1 d . . .
O4 O 0.2898(3) -0.3937(3) -0.1729(3) 0.0593(10) Uani 1 1 d . . .
O5 O 0.4072(2) -0.0208(3) -0.1651(2) 0.0538(9) Uani 1 1 d . . .
O6 O 0.0791(2) -0.1005(3) -0.3374(2) 0.0449(8) Uani 1 1 d . . .
C1 C 0.3017(3) 0.1968(3) -0.0673(3) 0.0289(10) Uani 1 1 d . . .
C2 C 0.2935(3) 0.3210(3) -0.0801(3) 0.0301(10) Uani 1 1 d . . .
H2A H 0.2393 0.3615 -0.1309 0.036 Uiso 1 1 calc R . .
C3 C 0.3712(3) 0.3765(4) -0.0082(3) 0.0361(11) Uani 1 1 d . . .
H3A H 0.3806 0.4617 0.0009 0.043 Uiso 1 1 calc R . .
C4 C 0.4318(3) 0.2898(4) 0.0503(3) 0.0333(10) Uani 1 1 d . . .
H4A H 0.4916 0.3031 0.1080 0.040 Uiso 1 1 calc R . .
C5 C 0.3904(3) 0.1811(4) 0.0142(3) 0.0299(10) Uani 1 1 d . . .
H5A H 0.4177 0.1047 0.0422 0.036 Uiso 1 1 calc R . .
C6 C 0.1617(3) 0.1750(3) 0.0216(3) 0.0251(9) Uani 1 1 d . . .
C7 C 0.1377(3) 0.2976(3) 0.0205(3) 0.0314(10) Uani 1 1 d . . .
H7A H 0.0893 0.3401 -0.0334 0.038 Uiso 1 1 calc R . .
C8 C 0.1953(3) 0.3472(4) 0.1072(3) 0.0366(11) Uani 1 1 d . . .
H8A H 0.1955 0.4305 0.1242 0.044 Uiso 1 1 calc R . .
C9 C 0.2548(3) 0.2595(4) 0.1646(3) 0.0345(11) Uani 1 1 d . . .
H9A H 0.3044 0.2701 0.2290 0.041 Uiso 1 1 calc R . .
C10 C 0.2347(3) 0.1548(4) 0.1135(3) 0.0323(10) Uani 1 1 d . . .
H10A H 0.2673 0.0789 0.1370 0.039 Uiso 1 1 calc R . .
C11 C 0.0836(3) 0.1501(3) -0.1926(3) 0.0294(10) Uani 1 1 d . . .
H11A H 0.0280 0.0958 -0.2041 0.044 Uiso 1 1 calc R . .
H11B H 0.1094 0.1453 -0.2433 0.044 Uiso 1 1 calc R . .
H11C H 0.0600 0.2288 -0.1892 0.044 Uiso 1 1 calc R . .
C12 C 0.2098(3) -0.0416(3) -0.0676(3) 0.0246(9) Uani 1 1 d . . .
C13 C 0.2665(3) -0.1300(3) -0.0217(3) 0.0295(10) Uani 1 1 d . . .
C14 C 0.3555(3) -0.1561(3) 0.0629(3) 0.0318(10) Uani 1 1 d . . .
H14A H 0.3425 -0.1262 0.1175 0.038 Uiso 1 1 calc R . .
H14B H 0.4134 -0.1130 0.0588 0.038 Uiso 1 1 calc R . .
C15 C 0.3851(3) -0.2832(3) 0.0804(3) 0.0288(10) Uani 1 1 d . . .
H15A H 0.3271 -0.3278 0.0828 0.035 Uiso 1 1 calc R . .
H15B H 0.4021 -0.3131 0.0279 0.035 Uiso 1 1 calc R . .
C16 C 0.4732(3) -0.3021(4) 0.1696(3) 0.0440(12) Uani 1 1 d . . .
H16A H 0.4540 -0.2783 0.2224 0.053 Uiso 1 1 calc R . .
H16B H 0.5291 -0.2518 0.1694 0.053 Uiso 1 1 calc R . .
C17 C 0.5096(3) -0.4257(4) 0.1844(3) 0.0446(12) Uani 1 1 d . . .
H17A H 0.5629 -0.4330 0.2455 0.067 Uiso 1 1 calc R . .
H17B H 0.5357 -0.4474 0.1361 0.067 Uiso 1 1 calc R . .
H17C H 0.4539 -0.4767 0.1812 0.067 Uiso 1 1 calc R . .
C18 C 0.1183(3) -0.3307(4) -0.0681(3) 0.0407(12) Uani 1 1 d . . .
C19 C 0.0031(3) -0.1274(3) -0.1482(3) 0.0304(10) Uani 1 1 d . . .
C20 C 0.1090(3) -0.1499(4) 0.0427(3) 0.0373(11) Uani 1 1 d . . .
C21 C 0.2689(3) -0.2999(4) -0.1662(3) 0.0389(11) Uani 1 1 d . . .
C22 C 0.3405(3) -0.0733(4) -0.1641(3) 0.0343(10) Uani 1 1 d . . .
C23 C 0.1397(3) -0.1197(3) -0.2676(3) 0.0310(10) Uani 1 1 d . . .

loop_
_atom_site_aniso_label
_atom_site_aniso_U_11
_atom_site_aniso_U_22
_atom_site_aniso_U_33
_atom_site_aniso_U_23
_atom_site_aniso_U_13
_atom_site_aniso_U_12
Co1 0.0257(3) 0.0235(3) 0.0307(3) -0.0004(2) 0.0093(3) -0.0022(2)
Co2 0.0243(3) 0.0274(3) 0.0286(3) -0.0009(3) 0.0082(3) 0.0012(2)
Fe1 0.0252(4) 0.0259(3) 0.0268(3) -0.0013(3) 0.0089(3) -0.0006(2)
Si1 0.0242(6) 0.0223(6) 0.0257(6) 0.0008(5) 0.0089(5) 0.0001(5)
O1 0.071(3) 0.0226(18) 0.091(3) 0.0041(19) 0.023(2) -0.0043(17)
O2 0.0266(18) 0.0402(19) 0.045(2) -0.0022(15) 0.0065(16) -0.0001(14)
O3 0.066(3) 0.060(2) 0.040(2) -0.0002(17) 0.0280(19) -0.0069(18)
O4 0.064(3) 0.039(2) 0.068(3) -0.0111(18) 0.016(2) 0.0188(18)
O5 0.039(2) 0.067(2) 0.063(2) -0.0085(19) 0.0287(19) -0.0137(18)
O6 0.041(2) 0.047(2) 0.037(2) -0.0007(16) 0.0022(17) -0.0086(16)
C1 0.031(3) 0.030(2) 0.030(2) -0.0002(19) 0.016(2) -0.0023(18)
C2 0.033(3) 0.030(2) 0.027(2) 0.0012(19) 0.011(2) -0.0005(19)
C3 0.037(3) 0.028(2) 0.045(3) -0.002(2) 0.017(2) -0.011(2)
C4 0.025(2) 0.040(3) 0.036(3) -0.005(2) 0.012(2) -0.011(2)
C5 0.026(2) 0.032(2) 0.032(2) 0.0004(19) 0.011(2) 0.0008(19)
C6 0.019(2) 0.028(2) 0.030(2) 0.0034(18) 0.0113(19) 0.0008(17)
C7 0.030(3) 0.031(2) 0.033(3) -0.0047(19) 0.013(2) 0.0046(19)
C8 0.034(3) 0.039(3) 0.039(3) -0.010(2) 0.014(2) 0.002(2)
C9 0.026(3) 0.051(3) 0.027(2) -0.002(2) 0.011(2) 0.001(2)
C10 0.031(3) 0.038(3) 0.029(2) 0.004(2) 0.012(2) 0.001(2)
C11 0.030(3) 0.022(2) 0.032(2) -0.0013(19) 0.007(2) -0.0028(18)
C12 0.021(2) 0.026(2) 0.027(2) -0.0021(18) 0.0078(19) -0.0031(17)
C13 0.029(3) 0.031(2) 0.028(2) -0.0003(19) 0.009(2) -0.0041(19)
C14 0.025(2) 0.034(2) 0.030(2) 0.000(2) 0.003(2) -0.0003(18)
C15 0.027(2) 0.029(2) 0.026(2) 0.0039(18) 0.005(2) 0.0032(18)
C16 0.041(3) 0.038(3) 0.040(3) 0.002(2) -0.001(2) 0.000(2)
C17 0.035(3) 0.049(3) 0.041(3) 0.014(2) 0.003(2) 0.009(2)
C18 0.033(3) 0.048(3) 0.036(3) 0.001(2) 0.006(2) -0.006(2)
C19 0.033(3) 0.027(2) 0.036(3) -0.010(2) 0.019(2) -0.007(2)
C20 0.036(3) 0.033(3) 0.045(3) 0.000(2) 0.018(2) -0.007(2)
C21 0.036(3) 0.040(3) 0.037(3) -0.003(2) 0.009(2) 0.001(2)
C22 0.032(3) 0.039(3) 0.033(3) -0.003(2) 0.013(2) 0.003(2)
C23 0.030(3) 0.026(2) 0.040(3) -0.005(2) 0.016(2) -0.0038(19)

loop_
_geom_bond_atom_site_label_1
_geom_bond_atom_site_label_2
_geom_bond_distance
_geom_bond_site_symmetry_2
_geom_bond_publ_flag
Co1 C20 1.784(5) . ?
Co1 C18 1.813(5) . ?
Co1 C19 1.828(5) . ?
Co1 C13 1.969(4) . ?
Co1 C12 1.975(4) . ?
Co1 Co2 2.4859(8) . ?
Co2 C22 1.795(5) . ?
Co2 C23 1.811(5) . ?
Co2 C21 1.812(5) . ?
Co2 C13 1.975(4) . ?
Co2 C12 1.992(4) . ?
Fe1 C1 2.007(4) . ?
Fe1 C6 2.018(4) . ?
Fe1 C5 2.022(4) . ?
Fe1 C7 2.030(4) . ?
Fe1 C10 2.030(4) . ?
Fe1 C2 2.031(4) . ?
Fe1 C8 2.073(4) . ?
Fe1 C4 2.075(4) . ?
Fe1 C9 2.077(4) . ?
Fe1 C3 2.078(4) . ?
Fe1 Si1 2.6804(12) . ?
Si1 C12 1.832(4) . ?
Si1 C11 1.844(4) . ?
Si1 C1 1.878(4) . ?
Si1 C6 1.885(4) . ?
O1 C18 1.138(5) . ?
O2 C19 1.138(5) . ?
O3 C20 1.142(5) . ?
O4 C21 1.142(5) . ?
O5 C22 1.137(5) . ?
O6 C23 1.137(5) . ?
C1 C5 1.442(6) . ?
C1 C2 1.451(5) . ?
C2 C3 1.411(6) . ?
C3 C4 1.419(6) . ?
C4 C5 1.418(5) . ?
C6 C10 1.446(6) . ?
C6 C7 1.460(5) . ?
C7 C8 1.418(6) . ?
C8 C9 1.414(6) . ?
C9 C10 1.419(6) . ?
C12 C13 1.340(5) . ?
C13 C14 1.491(5) . ?
C14 C15 1.529(5) . ?
C15 C16 1.511(5) . ?
C16 C17 1.513(5) . ?
